data_4325755
loop_
_publ_author_name
'Chris Ritchie'
'Manfred Speldrich'
'Robert W. Gable'
'Lorenzo Sorace'
'Paul K\"ogerler'
'Colette Boskovic'

_publ_contact_author_address 'School of Chemistry, University of Melbourne, Victoria, 3010, Australia'
_publ_contact_author_email c.boskovic@unimelb.edu.au
_publ_contact_author_name 'Dr Colette Boskovic'
_publ_contact_author_phone +61-3-8344-4971
_publ_section_title
;
 Utilizing the Adaptive Polyoxometalate [As2W19O67(H2O)]14- To Support a
 Polynuclear Lanthanoid-Based Single-Molecule Magnet
;
_journal_name_full 'Inorganic Chemistry'
_journal_page_first 7004
_journal_page_last 7014
_journal_paper_doi 10.1021/ic200366a
_journal_volume 50
_journal_year 2011
_chemical_formula_moiety '(C6 H13 N2)8, Li8, (H35 Tb4 As5 W40 O158 C4 N2),25(H2 O)'
_chemical_formula_sum 'C52 H189 As5 Li8 N18 O183 Tb4 W40'
_chemical_formula_weight 12415.01
_chemical_name_systematic
;
 ?
;
_space_group_IT_number 15
_symmetry_cell_setting monoclinic
_symmetry_space_group_name_Hall '-C 2yc'
_symmetry_space_group_name_H-M 'C 1 2/c 1'
_atom_sites_solution_hydrogens none
_atom_sites_solution_primary direct
_atom_sites_solution_secondary difmap
_audit_creation_method SHELXL-97
_cell_angle_alpha 90.00
_cell_angle_beta 110.042(15)
_cell_angle_gamma 90.00
_cell_formula_units_Z 4
_cell_length_a 28.844(4)
_cell_length_b 25.297(7)
_cell_length_c 34.910(6)
_cell_measurement_reflns_used 7825
_cell_measurement_temperature 130(2)
_cell_measurement_theta_max 51.0770
_cell_measurement_theta_min 2.6262
_cell_volume 23930(9)
_computing_cell_refinement
; 
CrysAlis RED, Oxford Diffraction Ltd., 
Version 1.171.32.15 (release 10-01-2008 CrysAlis171 .NET) 
(compiled Jan 10 2008,16:37:18) 
;
_computing_data_collection
; 
CrysAlis CCD, Oxford Diffraction Ltd., 
Version 1.171.32.15 (release 10-01-2008 CrysAlis171 .NET) 
(compiled Jan 10 2008,16:37:18) 
;
_computing_data_reduction
; 
CrysAlis RED, Oxford Diffraction Ltd., 
Version 1.171.32.15 (release 10-01-2008 CrysAlis171 .NET) 
(compiled Jan 10 2008,16:37:18) 
;
_computing_structure_refinement 'SHELXL-97 (Sheldrick, 1997)'
_computing_structure_solution 'SHELXS-97 (Sheldrick, 1990)'
_diffrn_ambient_temperature 130(2)
_diffrn_detector_area_resol_mean 16071
_diffrn_measured_fraction_theta_full 0.973
_diffrn_measured_fraction_theta_max 0.973
_diffrn_measurement_device_type 'XCalibur S CCD diffractometer'
_diffrn_measurement_method 'omega scans'
_diffrn_radiation_monochromator graphite
_diffrn_radiation_source 'Enhance (Cu) X-ray Source'
_diffrn_radiation_type CuK\a
_diffrn_radiation_wavelength 1.54184
_diffrn_reflns_av_R_equivalents 0.0478
_diffrn_reflns_av_sigmaI/netI 0.0641
_diffrn_reflns_limit_h_max 28
_diffrn_reflns_limit_h_min -28
_diffrn_reflns_limit_k_max 25
_diffrn_reflns_limit_k_min -23
_diffrn_reflns_limit_l_max 34
_diffrn_reflns_limit_l_min -31
_diffrn_reflns_number 21708
_diffrn_reflns_theta_full 50.71
_diffrn_reflns_theta_max 50.71
_diffrn_reflns_theta_min 3.01
_exptl_absorpt_coefficient_mu 41.803
_exptl_absorpt_correction_T_max 0.561
_exptl_absorpt_correction_T_min 0.201
_exptl_absorpt_correction_type analytical
_exptl_absorpt_process_details
;
CrysAlis RED, Oxford Diffraction Ltd.,
Version 1.171.32.15 (release 10-01-2008 CrysAlis171 .NET)
(compiled Jan 10 2008,16:37:18)
Analytical numeric absorption correction using a multifaceted crystal
            model based on expressions derived by R.C. Clark & J.S. Reid.
(Clark, R. C. & Reid, J. S. (1995). Acta Cryst. A51, 887-897)
;
_exptl_crystal_colour colourless
_exptl_crystal_density_diffrn 3.446
_exptl_crystal_description needle
_exptl_crystal_F_000 22000
_exptl_crystal_size_max 0.1576
_exptl_crystal_size_mid 0.0718
_exptl_crystal_size_min 0.0316
_refine_diff_density_max 2.653
_refine_diff_density_min -2.049
_refine_diff_density_rms 0.401
_refine_ls_extinction_method none
_refine_ls_goodness_of_fit_ref 1.147
_refine_ls_hydrogen_treatment none
_refine_ls_matrix_type full
_refine_ls_number_parameters 776
_refine_ls_number_reflns 12366
_refine_ls_number_restraints 138
_refine_ls_restrained_S_all 1.148
_refine_ls_R_factor_all 0.0775
_refine_ls_R_factor_gt 0.0607
_refine_ls_shift/su_max 0.005
_refine_ls_shift/su_mean 0.000
_refine_ls_structure_factor_coef Fsqd
_refine_ls_weighting_details 'calc w=1/[\s^2^(Fo^2^)+(0.1049P)^2^+0.0000P] where P=(Fo^2^+2Fc^2^)/3'
_refine_ls_weighting_scheme calc
_refine_ls_wR_factor_gt 0.1690
_refine_ls_wR_factor_ref 0.1756
_reflns_number_gt 9741
_reflns_number_total 12366
_reflns_threshold_expression >2sigma(I)
_cod_data_source_file ic200366a_si_002_2.cif
_cod_data_source_block Compound2Tb
_cod_original_cell_volume 23930(8)
_cod_original_sg_symbol_Hall '-C 2yc '
_cod_database_code 4325755

loop_
_symmetry_equiv_pos_as_xyz
'x, y, z'
'-x, y, -z+1/2'
'x+1/2, y+1/2, z'
'-x+1/2, y+1/2, -z+1/2'
'-x, -y, -z'
'x, -y, z-1/2'
'-x+1/2, -y+1/2, -z'
'x+1/2, -y+1/2, z-1/2'

loop_
_atom_site_label
_atom_site_type_symbol
_atom_site_fract_x
_atom_site_fract_y
_atom_site_fract_z
_atom_site_U_iso_or_equiv
_atom_site_adp_type
_atom_site_occupancy
_atom_site_symmetry_multiplicity
_atom_site_calc_flag
_atom_site_refinement_flags
_atom_site_disorder_assembly
_atom_site_disorder_group
W1 W 0.38705(5) 0.03233(5) 0.22037(4) 0.0207(4) Uani 1 1 d . . .
W2 W 0.31939(5) 0.11073(5) 0.27574(4) 0.0202(3) Uani 1 1 d . . .
W3 W 0.37172(5) 0.17791(5) 0.20490(4) 0.0200(3) Uani 1 1 d . . .
W4 W 0.25902(5) 0.22946(5) 0.15764(4) 0.0196(3) Uani 1 1 d . . .
W5 W 0.31310(5) 0.16016(5) 0.10250(4) 0.0214(4) Uani 1 1 d . . .
W6 W 0.20573(5) 0.16492(5) 0.22742(4) 0.0191(3) Uani 1 1 d . . .
W7 W 0.33458(5) 0.01849(5) 0.11652(4) 0.0220(4) Uani 1 1 d . . .
W8 W 0.22075(5) 0.03053(5) 0.23441(4) 0.0208(4) Uani 1 1 d . . .
W9 W 0.28526(5) -0.04375(5) 0.17807(4) 0.0208(4) Uani 1 1 d . . .
W10 W 0.13542(5) 0.16486(5) 0.11312(4) 0.0198(3) Uani 1 1 d . . .
W11 W 0.07868(5) 0.30203(6) 0.11134(4) 0.0249(4) Uani 1 1 d U . .
W12 W -0.03716(5) 0.34238(6) 0.05191(4) 0.0288(4) Uani 1 1 d . . .
W13 W -0.09236(5) 0.22702(6) 0.08562(4) 0.0273(4) Uani 1 1 d . . .
W14 W 0.12318(5) -0.25099(5) 0.02455(4) 0.0239(4) Uani 1 1 d . . .
W15 W 0.03423(5) -0.22871(5) 0.06513(4) 0.0223(4) Uani 1 1 d . . .
W16 W 0.05555(5) -0.10425(5) -0.07167(4) 0.0213(4) Uani 1 1 d . . .
W17 W 0.02215(5) 0.18595(6) 0.14068(4) 0.0242(4) Uani 1 1 d . . .
W18 W 0.04998(5) 0.31727(6) 0.00890(4) 0.0251(4) Uani 1 1 d U . .
W19 W 0.02935(4) 0.05132(5) 0.02132(4) 0.0165(3) Uani 1 1 d U . .
W20 W 0.09058(5) -0.12500(5) 0.03875(4) 0.0180(3) Uani 1 1 d U . .
As1 As 0.25827(11) 0.08988(12) 0.16067(9) 0.0172(7) Uani 1 1 d . . .
As2 As -0.00573(11) -0.20223(12) -0.03768(9) 0.0173(7) Uani 1 1 d U . .
Tb1 Tb 0.14384(6) 0.00358(7) 0.11551(5) 0.0224(5) Uani 1 1 d . . .
Tb2 Tb 0.10383(6) 0.17486(7) -0.00829(5) 0.0221(5) Uani 1 1 d . . .
O1 O 0.4453(7) 0.0196(8) 0.2529(6) 0.031(5) Uiso 1 1 d . . .
O2 O 0.3581(6) 0.0608(7) 0.2569(5) 0.012(4) Uiso 1 1 d . . .
O3 O 0.2802(6) 0.0560(7) 0.2835(5) 0.021(4) Uiso 1 1 d . . .
O4 O 0.3565(7) -0.0324(8) 0.2195(6) 0.026(5) Uiso 1 1 d . . .
O5 O 0.3940(7) 0.0201(8) 0.1699(5) 0.025(5) Uiso 1 1 d . . .
O6 O 0.3941(7) 0.1087(8) 0.2092(6) 0.029(5) Uiso 1 1 d . . .
O7 O 0.3585(7) 0.1212(8) 0.3250(6) 0.029(5) Uiso 1 1 d . . .
O8 O 0.4260(7) 0.2119(8) 0.2333(6) 0.028(5) Uiso 1 1 d . . .
O9 O 0.3456(6) 0.1608(7) 0.2462(5) 0.015(4) Uiso 1 1 d . . .
O10 O 0.2704(6) 0.1611(7) 0.2743(5) 0.018(4) Uiso 1 1 d . . .
O11 O 0.3733(7) 0.1878(8) 0.1524(6) 0.027(5) Uiso 1 1 d . . .
O12 O 0.3256(7) 0.2385(8) 0.1924(5) 0.026(5) Uiso 1 1 d . . .
O13 O 0.1806(7) 0.2070(8) 0.2525(6) 0.032(5) Uiso 1 1 d . . .
O14 O 0.2437(6) 0.2110(7) 0.2046(5) 0.019(4) Uiso 1 1 d . . .
O15 O 0.2959(6) 0.1458(7) 0.1612(5) 0.014(4) Uiso 1 1 d . . .
O16 O 0.1909(6) 0.0979(7) 0.2461(5) 0.022(5) Uiso 1 1 d . . .
O17 O 0.2571(6) 0.0969(7) 0.2112(5) 0.017(4) Uiso 1 1 d . . .
O18 O 0.3060(6) 0.0426(7) 0.1708(5) 0.008(4) Uiso 1 1 d . . .
O19 O 0.1974(6) -0.0095(8) 0.2624(5) 0.024(5) Uiso 1 1 d . . .
O20 O 0.2664(7) -0.0167(8) 0.2217(6) 0.026(5) Uiso 1 1 d . . .
O21 O 0.2861(7) -0.1116(8) 0.1885(6) 0.029(5) Uiso 1 1 d . . .
O22 O 0.3193(6) -0.0472(7) 0.1396(5) 0.019(4) Uiso 1 1 d . . .
O23 O 0.3678(7) -0.0054(8) 0.0880(6) 0.028(5) Uiso 1 1 d . . .
O24 O 0.3460(7) 0.0931(8) 0.1160(6) 0.028(5) Uiso 1 1 d . . .
O25 O 0.2825(7) 0.2263(8) 0.1123(6) 0.027(5) Uiso 1 1 d . . .
O26 O 0.2386(7) 0.2946(8) 0.1512(5) 0.025(5) Uiso 1 1 d . . .
O27 O 0.3347(7) 0.1845(8) 0.0657(6) 0.034(5) Uiso 1 1 d . . .
O28 O 0.2014(6) 0.1896(7) 0.1271(5) 0.020(5) Uiso 1 1 d . . .
O29 O 0.1600(6) 0.1605(8) 0.1784(5) 0.022(5) Uiso 1 1 d . . .
O30 O 0.2552(7) 0.1319(9) 0.0745(6) 0.035(5) Uiso 1 1 d . . .
O31 O 0.1769(6) 0.0254(7) 0.1846(5) 0.021(5) Uiso 1 1 d . . .
O32 O 0.2732(7) 0.0235(8) 0.0819(6) 0.031(5) Uiso 1 1 d . . .
O33 O 0.2254(7) -0.0332(8) 0.1425(5) 0.025(5) Uiso 1 1 d . . .
O34 O 0.1798(7) 0.0227(8) 0.0653(6) 0.029(5) Uiso 1 1 d . . .
O35 O 0.1085(7) -0.0642(8) 0.1451(5) 0.026(5) Uiso 1 1 d . . .
O36 O 0.1701(8) 0.1132(9) 0.0083(6) 0.041(6) Uiso 1 1 d . . .
O37 O 0.1454(6) 0.0965(7) 0.1141(5) 0.021(5) Uiso 1 1 d . . .
O38 O 0.1859(8) 0.2207(10) 0.0261(7) 0.054(7) Uiso 1 1 d . . .
O39 O 0.1205(6) 0.2484(8) 0.1148(5) 0.024(5) Uiso 1 1 d . . .
O40 O 0.0516(7) 0.1752(8) 0.1927(6) 0.031(5) Uiso 1 1 d . . .
O41 O 0.0711(7) 0.1635(8) 0.1192(5) 0.025(5) Uiso 1 1 d . . .
O42 O 0.1196(7) 0.1757(8) 0.0606(6) 0.032(5) Uiso 1 1 d . . .
O43 O 0.0743(8) 0.0381(9) 0.1379(6) 0.041(6) Uiso 1 1 d . . .
O44 O 0.0728(6) 0.0176(7) 0.0613(5) 0.018(4) Uiso 1 1 d . . .
O45 O 0.1308(6) -0.0784(7) 0.0684(5) 0.019(4) Uiso 1 1 d . . .
O46 O 0.1397(6) -0.1804(7) 0.0413(5) 0.016(4) Uiso 1 1 d . . .
O47 O 0.0478(6) -0.2073(7) 0.0070(5) 0.014(4) Uiso 1 1 d . . .
O48 O 0.0323(6) -0.0897(7) 0.0221(5) 0.014(4) Uiso 1 1 d . . .
O49 O 0.0758(6) -0.1644(7) 0.0789(5) 0.019(4) Uiso 1 1 d . . .
O50 O 0.1130(7) 0.3421(9) 0.1517(6) 0.037(6) Uiso 1 1 d . . .
O51 O 0.0423(7) 0.2578(8) 0.1353(5) 0.026(5) Uiso 1 1 d . . .
O52 O 0.0885(6) 0.3369(7) 0.0663(5) 0.020(5) Uiso 1 1 d . . .
O53 O 0.0184(7) 0.3486(8) 0.0990(5) 0.026(5) Uiso 1 1 d . . .
O54 O -0.0417(6) 0.2143(8) 0.1381(5) 0.024(5) Uiso 1 1 d . . .
O55 O -0.0700(8) 0.3996(9) 0.0553(6) 0.041(6) Uiso 1 1 d . . .
O56 O -0.0033(7) 0.3687(8) 0.0203(6) 0.034(5) Uiso 1 1 d . . .
O57 O -0.1390(8) 0.2470(9) 0.1030(6) 0.039(6) Uiso 1 1 d . . .
O58 O -0.0630(7) 0.2918(8) 0.0833(5) 0.026(5) Uiso 1 1 d . . .
O59 O 0.0732(7) 0.3664(8) -0.0155(6) 0.030(5) Uiso 1 1 d . . .
O60 O 0.0843(6) -0.3074(8) -0.0070(5) 0.023(5) Uiso 1 1 d . . .
O61 O 0.1811(8) -0.2807(9) 0.0441(6) 0.042(6) Uiso 1 1 d . . .
O62 O 0.0998(7) -0.2641(8) 0.0670(6) 0.028(5) Uiso 1 1 d . . .
O63 O 0.0383(6) -0.2487(7) 0.1139(5) 0.021(5) Uiso 1 1 d . . .
O64 O 0.1234(7) -0.2283(8) -0.0295(6) 0.026(5) Uiso 1 1 d . . .
O65 O 0.0056(7) -0.2898(8) 0.0353(6) 0.030(5) Uiso 1 1 d . . .
O66 O 0.1009(7) -0.1504(8) -0.0853(5) 0.025(5) Uiso 1 1 d . . .
O67 O 0.0165(7) 0.2720(8) 0.0488(5) 0.024(5) Uiso 1 1 d . . .
O68 O 0.0860(6) 0.2605(8) 0.0078(5) 0.023(5) Uiso 1 1 d . . .
O69 O 0.0259(6) -0.1899(7) -0.0726(5) 0.019(4) Uiso 1 1 d . . .
O70 O 0.0211(6) 0.1911(7) -0.0473(5) 0.021(5) Uiso 1 1 d . . .
O71 O 0.0925(6) -0.1122(7) -0.0160(5) 0.020(4) Uiso 1 1 d . . .
O72 O 0.1222(8) 0.2249(10) -0.0596(7) 0.047(6) Uiso 1 1 d . . .
O73 O 0.0756(8) -0.0428(9) -0.0822(6) 0.043(6) Uiso 1 1 d . . .
O74 O 0.0012(6) 0.0881(7) 0.0567(5) 0.018(4) Uiso 1 1 d . . .
O75 O 0.0662(6) 0.1021(8) 0.0091(5) 0.022(5) Uiso 1 1 d . . .
O76 O 0.0091(6) -0.1180(8) -0.1272(5) 0.025(5) Uiso 1 1 d . . .
O77 O 0.0259(6) 0.0067(7) -0.0223(5) 0.015(4) Uiso 1 1 d . . .
O78 O 0.0891(8) 0.1190(9) -0.0648(7) 0.043(6) Uiso 1 1 d . . .
O79 O 0.1054(10) 0.0844(14) -0.1175(10) 0.101(11) Uiso 1 1 d . . .
C1 C 0.0744(15) 0.0938(17) -0.0969(13) 0.063(12) Uiso 1 1 d . . .
C2 C 0.0208(15) 0.0702(18) -0.1197(12) 0.066(12) Uiso 1 1 d . . .
N1 N -0.0030(9) 0.0734(11) -0.0902(8) 0.039(7) Uiso 1 1 d . . .
As3 As 0.2147(3) 0.0674(4) 0.0423(3) 0.052(2) Uani 0.50 1 d P . .
N2 N 0.1566(6) 0.8512(7) 0.1774(5) 0.021(6) Uiso 1 1 d D . .
N3 N 0.1871(7) 0.7658(7) 0.2166(6) 0.039(7) Uiso 1 1 d D . .
C3 C 0.1815(9) 0.8180(9) 0.1547(6) 0.032(8) Uiso 1 1 d D . .
C4 C 0.1139(6) 0.8211(9) 0.1819(7) 0.027(8) Uiso 1 1 d D . .
C5 C 0.1932(8) 0.8634(8) 0.2189(6) 0.029(8) Uiso 1 1 d D . .
C6 C 0.2014(10) 0.7674(9) 0.1793(7) 0.062(11) Uiso 1 1 d D . .
C7 C 0.1317(7) 0.7684(9) 0.2035(8) 0.044(9) Uiso 1 1 d D . .
C8 C 0.2085(9) 0.8124(9) 0.2434(6) 0.043(9) Uiso 1 1 d D . .
N4 N 0.4616(6) 0.1179(7) 0.3592(5) 0.026(6) Uiso 1 1 d D . .
N5 N 0.5401(6) 0.0984(7) 0.3450(5) 0.027(6) Uiso 1 1 d D . .
C9 C 0.4643(8) 0.1523(9) 0.3249(6) 0.030(8) Uiso 1 1 d D . .
C10 C 0.4620(7) 0.0607(8) 0.3469(8) 0.037(8) Uiso 1 1 d D . .
C11 C 0.5053(7) 0.1277(9) 0.3968(5) 0.020(7) Uiso 1 1 d D . .
C12 C 0.5070(8) 0.1328(10) 0.3116(6) 0.038(9) Uiso 1 1 d D . .
C13 C 0.5139(8) 0.0476(7) 0.3465(8) 0.041(9) Uiso 1 1 d D . .
C14 C 0.5521(6) 0.1266(9) 0.3851(6) 0.026(7) Uiso 1 1 d D . .
N6 N 0.7156(8) 0.1596(9) 0.9306(6) 0.059(9) Uiso 1 1 d D . .
N7 N 0.7500(8) 0.1123(9) 0.9989(7) 0.071(10) Uiso 1 1 d D . .
C15 C 0.6753(7) 0.1282(12) 0.9386(7) 0.048(10) Uiso 1 1 d D . .
C16 C 0.7563(11) 0.1226(13) 0.9307(9) 0.087(15) Uiso 1 1 d D . .
C17 C 0.7353(11) 0.1992(8) 0.9644(8) 0.064(12) Uiso 1 1 d D . .
C18 C 0.6944(9) 0.1089(13) 0.9829(8) 0.077(13) Uiso 1 1 d D . .
C19 C 0.7696(11) 0.0877(11) 0.9685(9) 0.085(15) Uiso 1 1 d D . .
C20 C 0.7641(11) 0.1701(10) 1.0036(7) 0.064(12) Uiso 1 1 d D . .
N8 N 0.9885(11) 0.3912(13) 0.1891(9) 0.030(13) Uiso 0.50 1 d PD . .
N9 N 0.9324(12) 0.3349(14) 0.2148(11) 0.046(15) Uiso 0.50 1 d PD . .
C21 C 0.9357(13) 0.3991(17) 0.1623(11) 0.05(2) Uiso 0.50 1 d PD . .
C22 C 1.0021(13) 0.3339(14) 0.1892(12) 0.017(13) Uiso 0.50 1 d PD . .
C23 C 0.9936(15) 0.4075(16) 0.2319(11) 0.05(2) Uiso 0.50 1 d PD . .
C24 C 0.9043(11) 0.3557(19) 0.1728(12) 0.041(18) Uiso 0.50 1 d PD . .
C25 C 0.9746(18) 0.3020(13) 0.2121(17) 0.08(3) Uiso 0.50 1 d PD . .
C26 C 0.9525(17) 0.3802(19) 0.2433(11) 0.05(2) Uiso 0.50 1 d PD . .
N10 N 0.2386(15) 0.4102(17) 0.0579(16) 0.100 Uiso 0.50 1 d PD A 1
C27 C 0.2935(13) 0.396(2) 0.081(2) 0.100 Uiso 0.50 1 d PD A 1
C28 C 0.227(3) 0.397(2) 0.0117(14) 0.100 Uiso 0.50 1 d PD A 1
C29 C 0.2051(19) 0.375(3) 0.074(2) 0.100 Uiso 0.50 1 d PD A 1
N11 N 0.2546(19) 0.3136(17) 0.0491(16) 0.100 Uiso 0.50 1 d PD A 1
C30 C 0.3017(16) 0.340(3) 0.0793(14) 0.100 Uiso 0.50 1 d PD A 1
C31 C 0.2394(18) 0.343(3) 0.0075(10) 0.100 Uiso 0.50 1 d PD A 1
C32 C 0.212(2) 0.320(2) 0.067(2) 0.100 Uiso 0.50 1 d PD A 1
O101 O 0.182(2) 0.313(3) 0.071(2) 0.109(9) Uiso 0.53(5) 1 d P B 2
Li1 Li 0.039(4) 0.551(4) 0.031(3) 0.11(3) Uiso 1 1 d . . .
Li2 Li 0.223(3) 0.393(3) 0.184(2) 0.07(2) Uiso 1 1 d . . .
Li3 Li 0.117(3) 0.478(4) -0.010(3) 0.10(3) Uiso 1 1 d . . .
O103 O 0.0891(12) 0.9602(15) 0.2163(11) 0.105(11) Uiso 1 1 d . . .
O104 O 0.3616(11) 0.4879(13) 0.0157(9) 0.086(9) Uiso 1 1 d . . .
O105 O 0.0927(11) 0.6291(13) 0.0863(9) 0.084(9) Uiso 1 1 d . . .
O106 O 0.3609(12) 0.9570(14) 0.3087(10) 0.099(11) Uiso 1 1 d . . .
O107 O 0.0906(12) 0.0765(14) 0.2172(10) 0.096(10) Uiso 1 1 d . . .
O108 O 0.0384(10) 0.4374(13) 0.1519(9) 0.080(9) Uiso 1 1 d . . .
O109 O 0.3978(15) 0.2871(18) 0.1387(13) 0.133(14) Uiso 1 1 d . . .
O110 O 0.3057(19) 0.806(2) 0.1454(16) 0.18(2) Uiso 1 1 d . . .
O111 O 0.359(2) 0.342(2) 0.1886(18) 0.109(9) Uiso 0.61(5) 1 d P . .
O112 O 0.023(2) 0.498(3) -0.0603(18) 0.109(9) Uiso 0.60(5) 1 d P . .
O113 O 0.498(2) 0.302(2) 0.1648(17) 0.109(9) Uiso 0.65(5) 1 d P . .
O114 O 0.077(2) 0.454(3) 0.0653(18) 0.109(9) Uiso 0.59(5) 1 d P . .

loop_
_atom_site_aniso_label
_atom_site_aniso_U_11
_atom_site_aniso_U_22
_atom_site_aniso_U_33
_atom_site_aniso_U_23
_atom_site_aniso_U_13
_atom_site_aniso_U_12
W1 0.0200(8) 0.0145(8) 0.0249(8) -0.0036(6) 0.0043(6) 0.0011(6)
W2 0.0209(7) 0.0173(8) 0.0199(7) -0.0036(6) 0.0037(6) 0.0005(6)
W3 0.0191(8) 0.0147(8) 0.0244(8) -0.0053(6) 0.0051(6) -0.0028(6)
W4 0.0214(8) 0.0104(8) 0.0258(8) -0.0032(6) 0.0064(6) -0.0016(6)
W5 0.0265(8) 0.0155(8) 0.0228(8) -0.0032(6) 0.0092(6) -0.0029(6)
W6 0.0188(7) 0.0168(8) 0.0204(7) -0.0041(6) 0.0049(6) -0.0003(6)
W7 0.0245(8) 0.0153(8) 0.0257(8) -0.0062(6) 0.0081(6) -0.0022(6)
W8 0.0239(8) 0.0166(8) 0.0198(7) -0.0008(6) 0.0049(6) -0.0015(6)
W9 0.0237(8) 0.0114(8) 0.0242(8) -0.0019(6) 0.0045(6) -0.0001(6)
W10 0.0213(8) 0.0128(8) 0.0211(7) -0.0028(6) 0.0020(6) -0.0012(6)
W11 0.0271(8) 0.0142(8) 0.0288(7) -0.0080(6) 0.0034(6) 0.0000(6)
W12 0.0297(8) 0.0138(9) 0.0384(9) -0.0069(7) 0.0059(7) 0.0024(7)
W13 0.0268(8) 0.0254(9) 0.0311(8) -0.0061(7) 0.0115(7) 0.0024(7)
W14 0.0222(8) 0.0128(8) 0.0317(8) -0.0009(6) 0.0029(6) 0.0018(6)
W15 0.0291(8) 0.0123(8) 0.0218(7) 0.0028(6) 0.0040(6) -0.0036(6)
W16 0.0247(8) 0.0153(8) 0.0240(8) -0.0005(6) 0.0085(6) -0.0038(6)
W17 0.0275(8) 0.0227(9) 0.0210(8) -0.0050(6) 0.0064(6) 0.0016(7)
W18 0.0292(8) 0.0126(8) 0.0294(8) 0.0001(6) 0.0047(7) -0.0037(6)
W19 0.0170(6) 0.0109(6) 0.0188(6) -0.0004(5) 0.0026(5) -0.0023(5)
W20 0.0192(7) 0.0092(7) 0.0217(7) 0.0007(5) 0.0019(6) -0.0008(6)
As1 0.0190(17) 0.0120(19) 0.0185(16) -0.0030(13) 0.0038(14) 0.0004(14)
As2 0.0213(16) 0.0087(17) 0.0193(16) -0.0017(13) 0.0034(13) -0.0019(14)
Tb1 0.0246(10) 0.0113(11) 0.0254(10) -0.0006(8) 0.0009(8) -0.0005(8)
Tb2 0.0263(11) 0.0155(11) 0.0244(10) -0.0004(8) 0.0086(8) -0.0042(9)
As3 0.049(5) 0.052(6) 0.051(5) -0.002(4) 0.013(4) 0.012(4)

loop_
_atom_type_symbol
_atom_type_description
_atom_type_scat_dispersion_real
_atom_type_scat_dispersion_imag
_atom_type_scat_source
C C 0.0181 0.0091 'International Tables Vol C Tables 4.2.6.8 and 6.1.1.4'
H H 0.0000 0.0000 'International Tables Vol C Tables 4.2.6.8 and 6.1.1.4'
As As -0.9300 1.0051 'International Tables Vol C Tables 4.2.6.8 and 6.1.1.4'
Tb Tb -9.1472 9.1891 'International Tables Vol C Tables 4.2.6.8 and 6.1.1.4'
Li Li 0.0008 0.0003 'International Tables Vol C Tables 4.2.6.8 and 6.1.1.4'
N N 0.0311 0.0180 'International Tables Vol C Tables 4.2.6.8 and 6.1.1.4'
O O 0.0492 0.0322 'International Tables Vol C Tables 4.2.6.8 and 6.1.1.4'
W W -5.4734 5.5774 'International Tables Vol C Tables 4.2.6.8 and 6.1.1.4'

loop_
_geom_angle_atom_site_label_1
_geom_angle_atom_site_label_2
_geom_angle_atom_site_label_3
_geom_angle
_geom_angle_site_symmetry_1
_geom_angle_site_symmetry_3
O1 W1 O4 101.5(9) . .
O1 W1 O5 101.3(9) . .
O4 W1 O5 92.4(8) . .
O1 W1 O2 100.7(8) . .
O4 W1 O2 91.8(8) . .
O5 W1 O2 156.3(7) . .
O1 W1 O6 99.7(9) . .
O4 W1 O6 158.7(8) . .
O5 W1 O6 85.7(8) . .
O2 W1 O6 82.0(8) . .
O1 W1 O18 174.3(8) . .
O4 W1 O18 75.1(7) . .
O5 W1 O18 74.4(7) . .
O2 W1 O18 84.2(6) . .
O6 W1 O18 83.9(7) . .
O7 W2 O3 101.1(8) . .
O7 W2 O10 98.6(8) . .
O3 W2 O10 91.1(8) . .
O7 W2 O9 100.9(8) . .
O3 W2 O9 157.8(7) . .
O10 W2 O9 88.3(7) . .
O7 W2 O2 100.5(8) . .
O3 W2 O2 90.8(7) . .
O10 W2 O2 160.1(7) . .
O9 W2 O2 82.5(7) . .
O7 W2 O17 172.7(8) . .
O3 W2 O17 74.3(7) . .
O10 W2 O17 76.1(7) . .
O9 W2 O17 84.1(6) . .
O2 W2 O17 85.3(6) . .
O8 W3 O11 99.9(8) . .
O8 W3 O6 101.4(9) . .
O11 W3 O6 94.5(8) . .
O8 W3 O9 101.1(8) . .
O11 W3 O9 158.3(8) . .
O6 W3 O9 86.7(8) . .
O8 W3 O12 98.4(8) . .
O11 W3 O12 85.5(8) . .
O6 W3 O12 159.9(8) . .
O9 W3 O12 86.0(8) . .
O8 W3 O15 170.6(8) . .
O11 W3 O15 74.8(7) . .
O6 W3 O15 86.9(7) . .
O9 W3 O15 83.7(6) . .
O12 W3 O15 73.6(7) . .
O26 W4 O28 103.6(8) . .
O26 W4 O14 100.1(8) . .
O28 W4 O14 86.5(7) . .
O26 W4 O12 101.1(8) . .
O28 W4 O12 155.3(8) . .
O14 W4 O12 87.7(8) . .
O26 W4 O25 97.7(9) . .
O28 W4 O25 90.1(8) . .
O14 W4 O25 162.2(8) . .
O12 W4 O25 88.1(8) . .
O26 W4 O15 170.6(7) . .
O28 W4 O15 81.2(7) . .
O14 W4 O15 88.2(7) . .
O12 W4 O15 74.6(7) . .
O25 W4 O15 74.0(7) . .
O27 W5 O30 104.3(9) . .
O27 W5 O24 102.9(9) . .
O30 W5 O24 94.2(9) . .
O27 W5 O25 97.2(9) . .
O30 W5 O25 92.6(9) . .
O24 W5 O25 156.5(8) . .
O27 W5 O11 95.3(8) . .
O30 W5 O11 160.3(8) . .
O24 W5 O11 83.9(8) . .
O25 W5 O11 82.2(7) . .
O27 W5 O15 165.0(8) . .
O30 W5 O15 88.8(8) . .
O24 W5 O15 83.2(7) . .
O25 W5 O15 74.4(7) . .
O11 W5 O15 71.5(7) . .
O13 W6 O29 103.4(9) . .
O13 W6 O16 101.3(9) . .
O29 W6 O16 95.3(8) . .
O13 W6 O14 103.7(9) . .
O29 W6 O14 88.9(8) . .
O16 W6 O14 153.0(8) . .
O13 W6 O10 92.9(8) . .
O29 W6 O10 163.0(8) . .
O16 W6 O10 86.3(7) . .
O14 W6 O10 82.3(7) . .
O13 W6 O17 163.4(8) . .
O29 W6 O17 92.4(7) . .
O16 W6 O17 71.5(7) . .
O14 W6 O17 81.7(7) . .
O10 W6 O17 72.0(6) . .
O23 W7 O32 104.9(9) . .
O23 W7 O24 102.2(9) . .
O32 W7 O24 93.3(9) . .
O23 W7 O22 100.8(8) . .
O32 W7 O22 91.6(8) . .
O24 W7 O22 154.3(8) . .
O23 W7 O5 94.3(8) . .
O32 W7 O5 160.7(8) . .
O24 W7 O5 84.0(8) . .
O22 W7 O5 83.1(7) . .
O23 W7 O18 164.8(7) . .
O32 W7 O18 89.2(7) . .
O24 W7 O18 82.0(7) . .
O22 W7 O18 72.8(6) . .
O5 W7 O18 71.5(6) . .
O19 W8 O31 103.3(8) . .
O19 W8 O20 101.5(8) . .
O31 W8 O20 92.5(8) . .
O19 W8 O16 96.1(8) . .
O31 W8 O16 92.9(8) . .
O20 W8 O16 160.0(8) . .
O19 W8 O3 95.1(8) . .
O31 W8 O3 161.3(8) . .
O20 W8 O3 86.9(7) . .
O16 W8 O3 81.9(7) . .
O19 W8 O17 165.6(8) . .
O31 W8 O17 88.1(7) . .
O20 W8 O17 86.6(7) . .
O16 W8 O17 74.3(7) . .
O3 W8 O17 73.2(7) . .
O33 W9 O21 103.5(9) . .
O33 W9 O20 91.7(8) . .
O21 W9 O20 99.9(9) . .
O33 W9 O22 97.3(8) . .
O21 W9 O22 97.3(8) . .
O20 W9 O22 158.2(8) . .
O33 W9 O4 163.4(8) . .
O21 W9 O4 92.9(8) . .
O20 W9 O4 83.1(7) . .
O22 W9 O4 82.7(7) . .
O33 W9 O18 90.5(7) . .
O21 W9 O18 165.1(7) . .
O20 W9 O18 84.4(7) . .
O22 W9 O18 75.7(7) . .
O4 W9 O18 73.3(7) . .
O42 W10 O37 99.0(9) . .
O42 W10 O28 95.5(8) . .
O37 W10 O28 100.2(8) . .
O42 W10 O41 101.7(8) . .
O37 W10 O41 97.8(8) . .
O28 W10 O41 152.7(8) . .
O42 W10 O39 83.9(8) . .
O37 W10 O39 176.1(8) . .
O28 W10 O39 82.1(7) . .
O41 W10 O39 78.9(8) . .
O42 W10 O29 172.9(8) . .
O37 W10 O29 86.4(8) . .
O28 W10 O29 78.9(7) . .
O41 W10 O29 82.1(7) . .
O39 W10 O29 91.0(7) . .
O50 W11 O39 101.8(9) . .
O50 W11 O51 103.4(9) . .
O39 W11 O51 89.1(8) . .
O50 W11 O52 101.2(9) . .
O39 W11 O52 96.8(8) . .
O51 W11 O52 152.9(7) . .
O50 W11 O53 92.4(9) . .
O39 W11 O53 165.0(8) . .
O51 W11 O53 82.8(8) . .
O52 W11 O53 85.1(8) . .
O50 W11 O67 161.9(8) . .
O39 W11 O67 95.5(7) . .
O51 W11 O67 82.1(7) . .
O52 W11 O67 71.1(7) . .
O53 W11 O67 71.0(7) . .
O55 W12 O56 98.8(10) . .
O55 W12 O53 101.0(9) . .
O56 W12 O53 91.4(8) . .
O55 W12 O60 100.9(9) . 5
O56 W12 O60 92.9(8) . 5
O53 W12 O60 156.7(8) . 5
O55 W12 O58 100.4(9) . .
O56 W12 O58 160.8(9) . .
O53 W12 O58 86.6(8) . .
O60 W12 O58 81.8(8) 5 .
O55 W12 O67 172.5(8) . .
O56 W12 O67 75.8(8) . .
O53 W12 O67 74.3(7) . .
O60 W12 O67 84.6(7) 5 .
O58 W12 O67 85.3(7) . .
O57 W13 O58 100.2(9) . .
O57 W13 O64 102.4(9) . 5
O58 W13 O64 90.2(8) . 5
O57 W13 O66 100.4(9) . 5
O58 W13 O66 158.9(8) . 5
O64 W13 O66 89.8(8) 5 5
O57 W13 O54 98.1(9) . .
O58 W13 O54 88.8(8) . .
O64 W13 O54 159.3(8) 5 .
O66 W13 O54 83.9(8) 5 .
O57 W13 O69 169.4(8) . 5
O58 W13 O69 86.0(7) . 5
O64 W13 O69 86.1(7) 5 5
O66 W13 O69 73.0(7) 5 5
O54 W13 O69 73.2(7) . 5
O61 W14 O62 99.9(9) . .
O61 W14 O46 100.4(9) . .
O62 W14 O46 92.5(8) . .
O61 W14 O60 101.4(9) . .
O62 W14 O60 91.5(8) . .
O46 W14 O60 156.8(7) . .
O61 W14 O64 100.5(9) . .
O62 W14 O64 159.4(8) . .
O46 W14 O64 86.4(8) . .
O60 W14 O64 81.9(8) . .
O61 W14 O47 172.5(8) . .
O62 W14 O47 74.5(7) . .
O46 W14 O47 75.3(7) . .
O60 W14 O47 83.8(7) . .
O64 W14 O47 85.4(7) . .
O63 W15 O70 104.5(8) . 5
O63 W15 O65 99.9(8) . .
O70 W15 O65 94.3(8) 5 .
O63 W15 O49 99.6(8) . .
O70 W15 O49 92.4(8) 5 .
O65 W15 O49 157.1(8) . .
O63 W15 O62 95.0(8) . .
O70 W15 O62 160.4(8) 5 .
O65 W15 O62 83.4(8) . .
O49 W15 O62 83.0(7) . .
O63 W15 O47 166.6(7) . .
O70 W15 O47 88.2(7) 5 .
O65 W15 O47 83.0(7) . .
O49 W15 O47 75.3(7) . .
O62 W15 O47 72.2(7) . .
O73 W16 O71 101.6(9) . .
O73 W16 O74 104.0(9) . 5
O71 W16 O74 88.7(7) . 5
O73 W16 O66 100.7(9) . .
O71 W16 O66 89.9(8) . .
O74 W16 O66 155.1(8) 5 .
O73 W16 O76 96.5(9) . .
O71 W16 O76 161.9(8) . .
O74 W16 O76 87.1(7) 5 .
O66 W16 O76 86.6(8) . .
O73 W16 O69 167.4(8) . .
O71 W16 O69 89.5(7) . .
O74 W16 O69 81.9(7) 5 .
O66 W16 O69 73.2(7) . .
O76 W16 O69 72.4(7) . .
O40 W17 O76 97.8(9) . 5
O40 W17 O54 102.7(8) . .
O76 W17 O54 87.8(8) 5 .
O40 W17 O41 101.6(8) . .
O76 W17 O41 89.1(8) 5 .
O54 W17 O41 155.6(8) . .
O40 W17 O51 101.0(9) . .
O76 W17 O51 161.1(8) 5 .
O54 W17 O51 87.8(8) . .
O41 W17 O51 87.4(8) . .
O40 W17 O69 170.6(8) . 5
O76 W17 O69 73.7(7) 5 5
O54 W17 O69 73.3(7) . 5
O41 W17 O69 82.6(7) . 5
O51 W17 O69 87.4(7) . 5
O59 W18 O68 103.7(9) . .
O59 W18 O65 102.5(8) . 5
O68 W18 O65 91.3(8) . 5
O59 W18 O52 97.8(8) . .
O68 W18 O52 95.5(8) . .
O65 W18 O52 156.4(8) 5 .
O59 W18 O56 94.4(8) . .
O68 W18 O56 162.0(8) . .
O65 W18 O56 85.2(8) 5 .
O52 W18 O56 81.4(7) . .
O59 W18 O67 165.5(8) . .
O68 W18 O67 89.0(8) . .
O65 W18 O67 84.1(7) 5 .
O52 W18 O67 73.5(7) . .
O56 W18 O67 73.1(7) . .
O44 W19 O75 102.4(8) . .
O44 W19 O77 100.3(8) . .
O75 W19 O77 96.2(8) . .
O44 W19 O74 93.9(8) . .
O75 W19 O74 102.6(8) . .
O77 W19 O74 153.4(7) . .
O44 W19 O77 89.3(7) . 5
O75 W19 O77 167.3(7) . 5
O77 W19 O77 76.8(7) . 5
O74 W19 O77 81.0(7) . 5
O44 W19 O48 170.2(7) . 5
O75 W19 O48 85.6(7) . 5
O77 W19 O48 84.2(7) . 5
O74 W19 O48 78.7(7) . 5
O77 W19 O48 83.2(6) 5 5
O44 W19 W19 95.6(6) . 5
O75 W19 W19 137.0(6) . 5
O77 W19 W19 41.8(5) . 5
O74 W19 W19 114.8(5) . 5
O77 W19 W19 35.0(4) 5 5
O48 W19 W19 81.9(5) 5 5
O45 W20 O48 102.4(8) . .
O45 W20 O49 101.0(8) . .
O48 W20 O49 94.4(7) . .
O45 W20 O71 103.6(8) . .
O48 W20 O71 86.5(7) . .
O49 W20 O71 154.6(8) . .
O45 W20 O46 97.7(8) . .
O48 W20 O46 159.4(7) . .
O49 W20 O46 86.3(7) . .
O71 W20 O46 84.2(7) . .
O45 W20 O47 165.9(7) . .
O48 W20 O47 90.3(6) . .
O49 W20 O47 71.6(7) . .
O71 W20 O47 83.0(7) . .
O46 W20 O47 70.3(6) . .
O17 As1 O18 98.5(7) . .
O17 As1 O15 97.3(8) . .
O18 As1 O15 96.0(8) . .
O67 As2 O47 98.7(8) 5 .
O67 As2 O69 96.5(8) 5 .
O47 As2 O69 96.8(8) . .
O44 Tb1 O37 81.2(6) . .
O44 Tb1 O31 138.5(6) . .
O37 Tb1 O31 77.3(6) . .
O44 Tb1 O35 94.3(6) . .
O37 Tb1 O35 137.4(6) . .
O31 Tb1 O35 78.9(6) . .
O44 Tb1 O34 81.5(6) . .
O37 Tb1 O34 76.5(7) . .
O31 Tb1 O34 126.0(6) . .
O35 Tb1 O34 145.1(7) . .
O44 Tb1 O33 149.6(6) . .
O37 Tb1 O33 111.9(6) . .
O31 Tb1 O33 71.9(6) . .
O35 Tb1 O33 93.4(6) . .
O34 Tb1 O33 75.5(6) . .
O44 Tb1 O43 68.0(6) . .
O37 Tb1 O43 71.6(7) . .
O31 Tb1 O43 71.7(6) . .
O35 Tb1 O43 67.5(7) . .
O34 Tb1 O43 138.4(7) . .
O33 Tb1 O43 141.4(6) . .
O44 Tb1 O45 72.8(6) . .
O37 Tb1 O45 141.9(6) . .
O31 Tb1 O45 139.8(6) . .
O35 Tb1 O45 73.2(6) . .
O34 Tb1 O45 72.5(6) . .
O33 Tb1 O45 81.3(6) . .
O43 Tb1 O45 120.8(6) . .
O42 Tb2 O78 143.5(8) . .
O42 Tb2 O68 73.7(7) . .
O78 Tb2 O68 140.3(7) . .
O42 Tb2 O70 113.8(6) . .
O78 Tb2 O70 76.2(7) . .
O68 Tb2 O70 73.3(6) . .
O42 Tb2 O36 84.1(7) . .
O78 Tb2 O36 73.0(7) . .
O68 Tb2 O36 140.6(7) . .
O70 Tb2 O36 146.0(7) . .
O42 Tb2 O75 71.1(7) . .
O78 Tb2 O75 77.0(7) . .
O68 Tb2 O75 120.7(6) . .
O70 Tb2 O75 79.4(6) . .
O36 Tb2 O75 79.9(7) . .
O42 Tb2 O72 139.9(8) . .
O78 Tb2 O72 73.3(8) . .
O68 Tb2 O72 79.2(7) . .
O70 Tb2 O72 85.2(7) . .
O36 Tb2 O72 99.3(8) . .
O75 Tb2 O72 149.0(7) . .
O42 Tb2 O38 71.4(7) . .
O78 Tb2 O38 123.0(8) . .
O68 Tb2 O38 73.1(7) . .
O70 Tb2 O38 142.5(7) . .
O36 Tb2 O38 69.1(8) . .
O75 Tb2 O38 133.1(7) . .
O72 Tb2 O38 72.7(8) . .
W1 O2 W2 156.1(10) . .
W2 O3 W8 118.9(9) . .
W1 O4 W9 118.9(9) . .
W1 O5 W7 122.2(9) . .
W3 O6 W1 150.8(11) . .
W2 O9 W3 152.0(10) . .
W2 O10 W6 121.9(9) . .
W3 O11 W5 118.5(9) . .
W4 O12 W3 120.2(10) . .
W4 O14 W6 146.2(10) . .
As1 O15 W3 135.5(9) . .
As1 O15 W4 116.8(8) . .
W3 O15 W4 91.5(6) . .
As1 O15 W5 115.6(8) . .
W3 O15 W5 95.1(6) . .
W4 O15 W5 92.5(6) . .
W6 O16 W8 121.3(9) . .
As1 O17 W8 116.4(9) . .
As1 O17 W2 133.5(9) . .
W8 O17 W2 93.6(6) . .
As1 O17 W6 121.0(8) . .
W8 O17 W6 92.7(6) . .
W2 O17 W6 89.9(6) . .
As1 O18 W9 116.8(8) . .
As1 O18 W1 135.9(8) . .
W9 O18 W1 92.5(6) . .
As1 O18 W7 118.1(7) . .
W9 O18 W7 91.0(6) . .
W1 O18 W7 91.6(5) . .
W8 O20 W9 143.5(10) . .
W9 O22 W7 119.3(9) . .
W7 O24 W5 143.1(10) . .
W4 O25 W5 118.9(10) . .
W4 O28 W10 155.9(10) . .
W6 O29 W10 152.7(10) . .
W5 O30 As3 148.9(12) . .
W8 O31 Tb1 158.9(10) . .
W7 O32 As3 151.3(12) . .
W9 O33 Tb1 157.4(10) . .
As3 O34 Tb1 151.3(11) . .
As3 O36 Tb2 154.0(12) . .
W10 O37 Tb1 169.5(10) . .
W11 O39 W10 151.0(10) . .
W17 O41 W10 155.1(11) . .
W10 O42 Tb2 169.8(12) . .
W19 O44 Tb1 158.5(10) . .
W20 O45 Tb1 148.0(9) . .
W14 O46 W20 123.8(9) . .
As2 O47 W15 115.9(8) . .
As2 O47 W14 135.6(9) . .
W15 O47 W14 94.9(6) . .
As2 O47 W20 118.7(8) . .
W15 O47 W20 90.7(6) . .
W14 O47 W20 90.3(5) . .
W20 O48 W19 155.1(9) . 5
W15 O49 W20 121.7(9) . .
W11 O51 W17 145.1(11) . .
W11 O52 W18 121.6(9) . .
W12 O53 W11 123.7(10) . .
W17 O54 W13 119.9(9) . .
W12 O56 W18 117.0(10) . .
W13 O58 W12 148.5(11) . .
W14 O60 W12 158.9(11) . 5
W14 O62 W15 118.3(9) . .
W13 O64 W14 148.9(11) 5 .
W18 O65 W15 145.1(11) 5 .
W13 O66 W16 120.4(9) 5 .
As2 O67 W18 116.1(9) 5 .
As2 O67 W12 132.2(9) 5 .
W18 O67 W12 94.1(7) . .
As2 O67 W11 121.2(9) 5 .
W18 O67 W11 93.2(7) . .
W12 O67 W11 90.9(6) . .
W18 O68 Tb2 158.4(10) . .
As2 O69 W17 116.4(8) . 5
As2 O69 W13 135.6(9) . 5
W17 O69 W13 93.5(6) 5 5
As2 O69 W16 115.1(9) . .
W17 O69 W16 93.7(6) 5 .
W13 O69 W16 93.2(6) 5 .
W15 O70 Tb2 155.7(10) 5 .
W16 O71 W20 146.2(10) . .
W16 O74 W19 149.0(10) 5 .
W19 O75 Tb2 171.9(10) . .
W17 O76 W16 120.1(10) 5 .
W19 O77 W19 103.2(7) . 5
C1 O78 Tb2 170(3) . .
O78 C1 O79 120(4) . .
O78 C1 C2 128(4) . .
O79 C1 C2 112(3) . .
N1 C2 C1 104(3) . .
O34 As3 O36 107.3(10) . .
O34 As3 O32 79.9(9) . .
O36 As3 O32 171.9(10) . .
O34 As3 O30 121.6(9) . .
O36 As3 O30 89.7(10) . .
O32 As3 O30 83.4(8) . .
C5 N2 C3 108.5(13) . .
C5 N2 C4 109.6(13) . .
C3 N2 C4 109.3(13) . .
C6 N3 C8 110.1(14) . .
C6 N3 C7 108.5(14) . .
C8 N3 C7 108.8(14) . .
N2 C3 C6 109.0(11) . .
N2 C4 C7 110.2(11) . .
N2 C5 C8 109.8(12) . .
N3 C6 C3 110.3(12) . .
N3 C7 C4 109.1(12) . .
N3 C8 C5 109.6(12) . .
C11 N4 C9 110.1(13) . .
C11 N4 C10 108.8(13) . .
C9 N4 C10 108.5(13) . .
C12 N5 C14 109.2(13) . .
C12 N5 C13 109.2(13) . .
C14 N5 C13 109.5(13) . .
N4 C9 C12 108.7(11) . .
N4 C10 C13 108.3(11) . .
N4 C11 C14 108.5(11) . .
N5 C12 C9 108.3(11) . .
N5 C13 C10 108.5(12) . .
N5 C14 C11 108.2(11) . .
C17 N6 C16 109.3(14) . .
C17 N6 C15 108.1(14) . .
C16 N6 C15 108.8(14) . .
C19 N7 C20 109.1(15) . .
C19 N7 C18 108.9(15) . .
C20 N7 C18 107.9(14) . .
C18 C15 N6 108.7(12) . .
C19 C16 N6 109.0(13) . .
C20 C17 N6 109.0(13) . .
C15 C18 N7 108.9(13) . .
C16 C19 N7 109.3(13) . .
C17 C20 N7 109.1(12) . .
C23 N8 C21 108.3(16) . .
C23 N8 C22 109.0(16) . .
C21 N8 C22 109.6(16) . .
C24 N9 C26 109.7(16) . .
C24 N9 C25 108.0(16) . .
C26 N9 C25 109.0(16) . .
N8 C21 C24 108.1(14) . .
N8 C22 C25 109.2(13) . .
N8 C23 C26 108.2(13) . .
N9 C24 C21 108.4(14) . .
N9 C25 C22 108.4(14) . .
N9 C26 C23 109.2(14) . .
C28 N10 C27 108.4(15) . .
C28 N10 C29 108.7(15) . .
C27 N10 C29 108.8(15) . .
C30 C27 N10 110.4(13) . .
C31 C28 N10 109.5(13) . .
C32 C29 N10 110.3(13) . .
C31 N11 C30 109.2(14) . .
C31 N11 C32 108.5(15) . .
C30 N11 C32 108.0(15) . .
C27 C30 N11 110.0(13) . .
C28 C31 N11 110.8(13) . .
C29 C32 N11 109.9(13) . .
O112 Li3 Li1 63(3) . .

loop_
_geom_bond_atom_site_label_1
_geom_bond_atom_site_label_2
_geom_bond_distance
_geom_bond_site_symmetry_2
W1 O1 1.706(19) .
W1 O4 1.85(2) .
W1 O5 1.866(18) .
W1 O2 1.890(16) .
W1 O6 2.00(2) .
W1 O18 2.398(15) .
W2 O7 1.724(19) .
W2 O3 1.863(18) .
W2 O10 1.890(17) .
W2 O9 1.942(17) .
W2 O2 1.945(17) .
W2 O17 2.377(16) .
W3 O8 1.764(19) .
W3 O11 1.865(19) .
W3 O6 1.85(2) .
W3 O9 1.890(17) .
W3 O12 1.977(19) .
W3 O15 2.341(16) .
W4 O26 1.74(2) .
W4 O28 1.925(17) .
W4 O14 1.898(17) .
W4 O12 1.902(18) .
W4 O25 1.924(19) .
W4 O15 2.353(17) .
W5 O27 1.72(2) .
W5 O30 1.77(2) .
W5 O24 1.92(2) .
W5 O25 1.97(2) .
W5 O11 2.113(18) .
W5 O15 2.297(16) .
W6 O13 1.69(2) .
W6 O29 1.771(17) .
W6 O16 1.916(19) .
W6 O14 1.945(18) .
W6 O10 2.020(16) .
W6 O17 2.461(18) .
W7 O23 1.711(19) .
W7 O32 1.773(19) .
W7 O24 1.92(2) .
W7 O22 1.962(18) .
W7 O5 2.056(18) .
W7 O18 2.392(16) .
W8 O19 1.700(19) .
W8 O31 1.771(17) .
W8 O20 1.938(19) .
W8 O16 2.013(19) .
W8 O3 2.069(17) .
W8 O17 2.271(18) .
W9 O33 1.767(18) .
W9 O21 1.75(2) .
W9 O20 1.914(19) .
W9 O22 1.917(17) .
W9 O4 2.089(18) .
W9 O18 2.302(17) .
W10 O42 1.753(19) .
W10 O37 1.752(19) .
W10 O28 1.901(17) .
W10 O41 1.939(18) .
W10 O39 2.162(19) .
W10 O29 2.145(18) .
W11 O50 1.74(2) .
W11 O39 1.792(19) .
W11 O51 1.911(19) .
W11 O52 1.907(18) .
W11 O53 2.020(19) .
W11 O67 2.426(18) .
W12 O55 1.76(2) .
W12 O56 1.83(2) .
W12 O53 1.868(18) .
W12 O60 1.907(18) 5
W12 O58 1.988(19) .
W12 O67 2.385(19) .
W13 O57 1.73(2) .
W13 O58 1.86(2) .
W13 O64 1.854(18) 5
W13 O66 1.95(2) 5
W13 O54 1.939(17) .
W13 O69 2.317(18) 5
W14 O61 1.74(2) .
W14 O62 1.857(19) .
W14 O46 1.889(18) .
W14 O60 1.913(18) .
W14 O64 1.975(19) .
W14 O47 2.325(16) .
W15 O63 1.740(18) .
W15 O70 1.776(18) 5
W15 O65 1.89(2) .
W15 O49 1.980(18) .
W15 O62 2.073(19) .
W15 O47 2.259(16) .
W16 O73 1.74(2) .
W16 O71 1.880(17) .
W16 O74 1.926(17) 5
W16 O66 1.932(19) .
W16 O76 1.974(18) .
W16 O69 2.325(18) .
W17 O40 1.743(19) .
W17 O76 1.924(19) 5
W17 O54 1.949(18) .
W17 O41 1.898(19) .
W17 O51 1.94(2) .
W17 O69 2.306(17) 5
W18 O59 1.76(2) .
W18 O68 1.782(19) .
W18 O65 1.934(18) 5
W18 O52 1.993(17) .
W18 O56 2.15(2) .
W18 O67 2.258(19) .
W19 O44 1.745(17) .
W19 O75 1.807(19) .
W19 O77 1.873(17) .
W19 O74 1.934(18) .
W19 O77 2.175(17) 5
W19 O48 2.133(16) 5
W19 W19 3.179(3) 5
W20 O45 1.728(18) .
W20 O48 1.814(16) .
W20 O49 1.885(18) .
W20 O71 1.958(17) .
W20 O46 1.974(17) .
W20 O47 2.480(17) .
As1 O17 1.785(17) .
As1 O18 1.765(16) .
As1 O15 1.780(17) .
As2 O67 1.81(2) 5
As2 O47 1.785(16) .
As2 O69 1.782(18) .
Tb1 O44 2.290(16) .
Tb1 O37 2.351(19) .
Tb1 O31 2.336(17) .
Tb1 O35 2.401(19) .
Tb1 O34 2.371(19) .
Tb1 O33 2.403(18) .
Tb1 O43 2.54(2) .
Tb1 O45 2.595(18) .
Tb2 O42 2.29(2) .
Tb2 O78 2.35(2) .
Tb2 O68 2.339(19) .
Tb2 O70 2.344(17) .
Tb2 O36 2.38(2) .
Tb2 O75 2.321(19) .
Tb2 O72 2.39(2) .
Tb2 O38 2.54(2) .
O30 As3 2.10(2) .
O32 As3 2.09(2) .
O34 As3 1.87(2) .
O36 As3 1.83(2) .
O48 W19 2.133(16) 5
O60 W12 1.907(18) 5
O64 W13 1.854(18) 5
O65 W18 1.934(18) 5
O66 W13 1.95(2) 5
O67 As2 1.81(2) 5
O69 W17 2.306(17) 5
O69 W13 2.317(17) 5
O70 W15 1.776(18) 5
O74 W16 1.926(17) 5
O76 W17 1.924(19) 5
O77 W19 2.175(17) 5
O78 C1 1.23(4) .
O79 C1 1.35(5) .
C1 C2 1.59(6) .
C2 N1 1.42(5) .
N2 C5 1.503(17) .
N2 C3 1.498(18) .
N2 C4 1.500(17) .
N3 C6 1.495(18) .
N3 C8 1.502(18) .
N3 C7 1.506(18) .
C3 C6 1.54(2) .
C4 C7 1.53(2) .
C5 C8 1.53(2) .
N4 C11 1.495(17) .
N4 C9 1.503(17) .
N4 C10 1.512(18) .
N5 C12 1.503(18) .
N5 C14 1.503(17) .
N5 C13 1.500(18) .
C9 C12 1.54(2) .
C10 C13 1.54(2) .
C11 C14 1.54(2) .
N6 C17 1.506(18) .
N6 C16 1.502(18) .
N6 C15 1.513(18) .
N7 C19 1.498(19) .
N7 C20 1.510(19) .
N7 C18 1.509(19) .
C15 C18 1.53(2) .
C16 C19 1.52(2) .
C17 C20 1.52(2) .
N8 C23 1.510(19) .
N8 C21 1.503(19) .
N8 C22 1.501(19) .
N9 C24 1.504(19) .
N9 C26 1.500(19) .
N9 C25 1.505(19) .
C21 C24 1.55(2) .
C22 C25 1.53(2) .
C23 C26 1.54(2) .
N10 C28 1.566(17) .
N10 C27 1.555(17) .
N10 C29 1.564(17) .
C27 C30 1.442(18) .
C28 C31 1.447(18) .
C29 C32 1.443(18) .
N11 C31 1.550(17) .
N11 C30 1.559(17) .
N11 C32 1.571(17) .
Li1 Li3 3.55(14) .
Li3 O112 2.71(11) .
